data_7200229
loop_
_publ_author_name
'Wan, Yong-Hong'
'Zheng, Xiang-Jun'
'Wang, Feng-Qin'
'Zhou, Xiao-Yu'
'Wang, Ke-Zhi'
'Jin, Lin-Pei'

_publ_section_title
;
 Water cluster supported architecture of lanthanide coordination
 polymers with pyrazinetricarboxylic acid
;
_journal_issue 2
_journal_name_full CrystEngComm
_journal_page_first 278
_journal_paper_doi 10.1039/b810964h
_journal_volume 11
_journal_year 2009
_chemical_formula_sum 'C7 H13 Eu N2 O12'
_chemical_formula_weight 469.15
_chemical_name_systematic
;
?
;
_space_group_IT_number 11
_symmetry_cell_setting monoclinic
_symmetry_space_group_name_Hall '-P 2yb'
_symmetry_space_group_name_H-M 'P 1 21/m 1'
_atom_sites_solution_hydrogens geom
_atom_sites_solution_primary direct
_atom_sites_solution_secondary difmap
_audit_creation_method SHELXL-97
_cell_angle_alpha 90.00
_cell_angle_beta 113.300(5)
_cell_angle_gamma 90.00
_cell_formula_units_Z 2
_cell_length_a 9.571(4)
_cell_length_b 6.751(2)
_cell_length_c 11.093(4)
_cell_measurement_reflns_used 3035
_cell_measurement_temperature 298(2)
_cell_measurement_theta_max 26.33
_cell_measurement_theta_min 2.39
_cell_volume 658.3(4)
_computing_cell_refinement 'Bruker SMART'
_computing_data_collection 'Bruker SMART'
_computing_data_reduction 'Bruker SAINT'
_computing_molecular_graphics 'Bruker SHELXTL'
_computing_publication_material 'Bruker SHELXTL'
_computing_structure_refinement 'SHELXL-97 (Sheldrick, 1997)'
_computing_structure_solution 'SHELXS-97 (Sheldrick, 1990)'
_diffrn_ambient_temperature 298(2)
_diffrn_measured_fraction_theta_full 0.994
_diffrn_measured_fraction_theta_max 0.994
_diffrn_measurement_device_type 'CCD area detector'
_diffrn_measurement_method 'phi and omega scans'
_diffrn_radiation_monochromator graphite
_diffrn_radiation_source 'fine-focus sealed tube'
_diffrn_radiation_type MoK\a
_diffrn_radiation_wavelength 0.71073
_diffrn_reflns_av_R_equivalents 0.0360
_diffrn_reflns_av_sigmaI/netI 0.0448
_diffrn_reflns_limit_h_max 11
_diffrn_reflns_limit_h_min -11
_diffrn_reflns_limit_k_max 8
_diffrn_reflns_limit_k_min -8
_diffrn_reflns_limit_l_max 8
_diffrn_reflns_limit_l_min -13
_diffrn_reflns_number 3768
_diffrn_reflns_theta_full 26.35
_diffrn_reflns_theta_max 26.35
_diffrn_reflns_theta_min 2.00
_exptl_absorpt_coefficient_mu 4.836
_exptl_absorpt_correction_T_max 0.608
_exptl_absorpt_correction_T_min 0.452
_exptl_absorpt_correction_type multi-scan
_exptl_absorpt_process_details SADABS
_exptl_crystal_density_diffrn 2.367
_exptl_crystal_density_meas ?
_exptl_crystal_density_method 'not measured'
_exptl_crystal_F_000 456
_exptl_crystal_size_max 0.18
_exptl_crystal_size_mid 0.14
_exptl_crystal_size_min 0.10
_refine_diff_density_max 2.094
_refine_diff_density_min -2.697
_refine_diff_density_rms 0.258
_refine_ls_extinction_method none
_refine_ls_goodness_of_fit_ref 1.089
_refine_ls_hydrogen_treatment constr
_refine_ls_matrix_type full
_refine_ls_number_parameters 125
_refine_ls_number_reflns 1454
_refine_ls_number_restraints 0
_refine_ls_restrained_S_all 1.089
_refine_ls_R_factor_all 0.0424
_refine_ls_R_factor_gt 0.0402
_refine_ls_shift/su_max 0.000
_refine_ls_shift/su_mean 0.000
_refine_ls_structure_factor_coef Fsqd
_refine_ls_weighting_details 'calc w=1/[\s^2^(Fo^2^)+(0.0810P)^2^+0.0000P] where P=(Fo^2^+2Fc^2^)/3'
_refine_ls_weighting_scheme calc
_refine_ls_wR_factor_gt 0.1052
_refine_ls_wR_factor_ref 0.1073
_reflns_number_gt 1355
_reflns_number_total 1454
_reflns_threshold_expression >2sigma(I)
_cod_data_source_file b810964h.txt
_cod_data_source_block compound1
_cod_depositor_comments
;
The following automatic conversions were performed:
'_symmetry_cell_setting' value 'Monoclinic' changed to 'monoclinic'
according to '/home/saulius/struct/CIF-dictionaries/cif_core.dic'
dictionary named 'cif_core.dic' version 2.4.1 from
2010-06-29.

'_exptl_absorpt_correction_type' value 'MULTI-SCAN' changed
to 'multi-scan' according to
'/home/saulius/struct/CIF-dictionaries/cif_core.dic' dictionary named
'cif_core.dic' version 2.4.1 from 2010-06-29.

Automatic conversion script
Id: cif_fix_enum 1527 2010-12-29 10:47:43Z saulius 

The following automatic conversions were performed:

'_exptl_crystal_density_meas' value 'none' was changed to '?' - the
value is perceived as not measured.

Automatic conversion script
Id: cif_fix_values 3008 2015-01-20 13:52:24Z robertas 
;
_cod_original_sg_symbol_H-M P21/m
_cod_database_code 7200229

loop_
_symmetry_equiv_pos_as_xyz
'x, y, z'
'-x, y+1/2, -z'
'-x, -y, -z'
'x, -y-1/2, z'

loop_
_atom_site_label
_atom_site_type_symbol
_atom_site_fract_x
_atom_site_fract_y
_atom_site_fract_z
_atom_site_U_iso_or_equiv
_atom_site_adp_type
_atom_site_occupancy
_atom_site_symmetry_multiplicity
_atom_site_calc_flag
_atom_site_refinement_flags
_atom_site_disorder_assembly
_atom_site_disorder_group
Eu1 Eu 0.38518(3) 0.7500 0.23011(3) 0.01358(18) Uani 1 2 d S . .
O1 O 0.2424(5) 0.7500 -0.0031(5) 0.0232(12) Uani 1 2 d S . .
O2 O 0.0296(6) 0.7500 -0.1830(6) 0.0310(14) Uani 1 2 d S . .
O3 O -0.2970(4) 0.9141(5) -0.2196(4) 0.0273(9) Uani 1 1 d . . .
O4 O 0.2816(6) 0.7500 0.3988(5) 0.0222(11) Uani 1 2 d S . .
O5 O 0.0903(6) 0.7500 0.4666(6) 0.0368(16) Uani 1 2 d S . .
N1 N 0.0964(7) 0.7500 0.1519(7) 0.0166(13) Uani 1 2 d S . .
N2 N -0.2158(7) 0.7500 0.0650(7) 0.0244(14) Uani 1 2 d S . .
C1 C 0.0984(7) 0.7500 -0.0639(7) 0.0168(14) Uani 1 2 d S . .
C2 C 0.0092(8) 0.7500 0.0234(7) 0.0152(14) Uani 1 2 d S . .
C3 C -0.1496(8) 0.7500 -0.0204(8) 0.0182(15) Uani 1 2 d S . .
C4 C -0.2562(7) 0.7500 -0.1649(8) 0.0170(14) Uani 1 2 d S . .
C5 C -0.1268(8) 0.7500 0.1915(10) 0.0292(18) Uani 1 2 d S . .
H5A H -0.1715 0.7500 0.2522 0.035 Uiso 1 2 calc SR . .
C6 C 0.0323(8) 0.7500 0.2376(7) 0.0162(14) Uani 1 2 d S . .
C7 C 0.1434(10) 0.7500 0.3813(8) 0.0213(16) Uani 1 2 d S . .
O6 O 0.5765(4) 0.5520(6) 0.4049(4) 0.0348(10) Uani 1 1 d . . .
H6A H 0.5507 0.4344 0.4143 0.042 Uiso 1 1 d R . .
H6B H 0.6263 0.5926 0.4828 0.042 Uiso 1 1 d R . .
O7 O 0.5331(5) 0.5422(7) 0.1369(5) 0.0409(11) Uani 1 1 d . . .
H7A H 0.5737 0.5912 0.0880 0.049 Uiso 1 1 d R . .
H7B H 0.6030 0.4668 0.1872 0.049 Uiso 1 1 d R . .
O8 O 0.7312(6) 1.2500 0.2679(6) 0.0305(14) Uani 1 2 d S . .
H8A H 0.7777 1.2500 0.3510 0.037 Uiso 1 2 d SR . .
H8B H 0.8000 1.2500 0.2375 0.037 Uiso 1 2 d SR . .
O9 O 0.8408(7) 0.7500 0.5457(7) 0.0469(19) Uani 1 2 d S . .
H9A H 0.9072 0.7500 0.5127 0.056 Uiso 1 2 d SR . .
H9B H 0.8928 0.7500 0.6280 0.056 Uiso 1 2 d SR . .

loop_
_atom_site_aniso_label
_atom_site_aniso_U_11
_atom_site_aniso_U_22
_atom_site_aniso_U_33
_atom_site_aniso_U_23
_atom_site_aniso_U_13
_atom_site_aniso_U_12
Eu1 0.0112(2) 0.0114(2) 0.0135(3) 0.000 -0.00007(17) 0.000
O1 0.010(2) 0.037(3) 0.019(3) 0.000 0.002(2) 0.000
O2 0.019(3) 0.052(4) 0.017(3) 0.000 0.002(2) 0.000
O3 0.0271(19) 0.0127(18) 0.033(2) 0.0038(16) 0.0015(16) 0.0051(15)
O4 0.017(2) 0.028(3) 0.019(3) 0.000 0.004(2) 0.000
O5 0.024(3) 0.067(5) 0.020(3) 0.000 0.009(3) 0.000
N1 0.016(3) 0.013(3) 0.020(3) 0.000 0.005(3) 0.000
N2 0.015(3) 0.032(4) 0.022(3) 0.000 0.003(3) 0.000
C1 0.016(3) 0.018(3) 0.013(3) 0.000 0.001(3) 0.000
C2 0.015(3) 0.011(3) 0.016(4) 0.000 0.001(3) 0.000
C3 0.015(3) 0.007(3) 0.025(4) 0.000 0.000(3) 0.000
C4 0.008(3) 0.014(3) 0.025(4) 0.000 0.002(3) 0.000
C5 0.019(4) 0.038(5) 0.032(4) 0.000 0.012(3) 0.000
C6 0.014(3) 0.016(3) 0.012(3) 0.000 -0.001(3) 0.000
C7 0.023(4) 0.020(4) 0.017(4) 0.000 0.003(3) 0.000
O6 0.034(2) 0.030(2) 0.027(2) 0.0081(19) -0.0017(19) 0.0063(18)
O7 0.049(3) 0.039(2) 0.043(3) 0.013(2) 0.028(2) 0.022(2)
O8 0.019(3) 0.047(4) 0.025(3) 0.000 0.007(2) 0.000
O9 0.019(3) 0.083(6) 0.031(4) 0.000 0.002(3) 0.000

loop_
_atom_type_symbol
_atom_type_description
_atom_type_scat_dispersion_real
_atom_type_scat_dispersion_imag
_atom_type_scat_source
C C 0.0033 0.0016 'International Tables Vol C Tables 4.2.6.8 and 6.1.1.4'
H H 0.0000 0.0000 'International Tables Vol C Tables 4.2.6.8 and 6.1.1.4'
N N 0.0061 0.0033 'International Tables Vol C Tables 4.2.6.8 and 6.1.1.4'
O O 0.0106 0.0060 'International Tables Vol C Tables 4.2.6.8 and 6.1.1.4'
Eu Eu -0.1578 3.6682 'International Tables Vol C Tables 4.2.6.8 and 6.1.1.4'

loop_
_geom_angle_atom_site_label_1
_geom_angle_atom_site_label_2
_geom_angle_atom_site_label_3
_geom_angle
_geom_angle_site_symmetry_1
_geom_angle_site_symmetry_3
_geom_angle_publ_flag
O1 Eu1 O3 84.75(11) . 2_545 ?
O1 Eu1 O3 84.75(11) . 3_575 ?
O3 Eu1 O3 140.90(18) 2_545 3_575 ?
O1 Eu1 O4 126.57(17) . . ?
O3 Eu1 O4 78.23(11) 2_545 . ?
O3 Eu1 O4 78.23(11) 3_575 . ?
O1 Eu1 O6 140.87(13) . . ?
O3 Eu1 O6 70.41(14) 2_545 . ?
O3 Eu1 O6 133.28(14) 3_575 . ?
O4 Eu1 O6 78.34(15) . . ?
O1 Eu1 O6 140.87(13) . 4_575 ?
O3 Eu1 O6 133.28(14) 2_545 4_575 ?
O3 Eu1 O6 70.41(14) 3_575 4_575 ?
O4 Eu1 O6 78.34(15) . 4_575 ?
O6 Eu1 O6 65.6(2) . 4_575 ?
O1 Eu1 O7 74.17(15) . 4_575 ?
O3 Eu1 O7 139.20(15) 2_545 4_575 ?
O3 Eu1 O7 72.25(15) 3_575 4_575 ?
O4 Eu1 O7 142.08(12) . 4_575 ?
O6 Eu1 O7 105.32(16) . 4_575 ?
O6 Eu1 O7 69.75(16) 4_575 4_575 ?
O1 Eu1 O7 74.17(15) . . ?
O3 Eu1 O7 72.25(15) 2_545 . ?
O3 Eu1 O7 139.20(16) 3_575 . ?
O4 Eu1 O7 142.08(12) . . ?
O6 Eu1 O7 69.75(16) . . ?
O6 Eu1 O7 105.32(16) 4_575 . ?
O7 Eu1 O7 68.6(2) 4_575 . ?
O1 Eu1 N1 63.6(2) . . ?
O3 Eu1 N1 70.80(9) 2_545 . ?
O3 Eu1 N1 70.80(9) 3_575 . ?
O4 Eu1 N1 63.0(2) . . ?
O6 Eu1 N1 129.44(15) . . ?
O6 Eu1 N1 129.44(15) 4_575 . ?
O7 Eu1 N1 125.23(16) 4_575 . ?
O7 Eu1 N1 125.23(17) . . ?
C1 O1 Eu1 127.3(5) . . ?
C4 O3 Eu1 153.6(5) . 3_575 ?
C7 O4 Eu1 127.1(5) . . ?
C6 N1 C2 119.7(6) . . ?
C6 N1 Eu1 120.4(5) . . ?
C2 N1 Eu1 119.9(5) . . ?
C5 N2 C3 117.8(7) . . ?
O2 C1 O1 125.5(7) . . ?
O2 C1 C2 119.3(6) . . ?
O1 C1 C2 115.2(6) . . ?
N1 C2 C3 120.3(7) . . ?
N1 C2 C1 114.0(6) . . ?
C3 C2 C1 125.7(6) . . ?
N2 C3 C2 120.6(7) . . ?
N2 C3 C4 116.1(6) . . ?
C2 C3 C4 123.3(7) . . ?
O3 C4 O3 124.9(7) . 4_575 ?
O3 C4 C3 117.5(4) . . ?
O3 C4 C3 117.5(4) 4_575 . ?
N2 C5 C6 122.5(8) . . ?
N2 C5 H5A 118.7 . . ?
C6 C5 H5A 118.7 . . ?
N1 C6 C5 119.0(7) . . ?
N1 C6 C7 115.0(6) . . ?
C5 C6 C7 126.0(8) . . ?
O5 C7 O4 127.3(8) . . ?
O5 C7 C6 118.1(7) . . ?
O4 C7 C6 114.6(7) . . ?
Eu1 O6 H6A 116.1 . . ?
Eu1 O6 H6B 124.5 . . ?
H6A O6 H6B 104.5 . . ?
Eu1 O7 H7A 121.7 . . ?
Eu1 O7 H7B 119.6 . . ?
H7A O7 H7B 102.2 . . ?
H8A O8 H8B 105.9 . . ?
H9A O9 H9B 104.0 . . ?

loop_
_geom_bond_atom_site_label_1
_geom_bond_atom_site_label_2
_geom_bond_distance
_geom_bond_site_symmetry_2
_geom_bond_publ_flag
Eu1 O1 2.400(5) . ?
Eu1 O3 2.407(4) 2_545 ?
Eu1 O3 2.407(4) 3_575 ?
Eu1 O4 2.440(6) . ?
Eu1 O6 2.468(4) . ?
Eu1 O6 2.468(4) 4_575 ?
Eu1 O7 2.489(4) 4_575 ?
Eu1 O7 2.489(4) . ?
Eu1 N1 2.548(6) . ?
O1 C1 1.273(8) . ?
O2 C1 1.222(9) . ?
O3 C4 1.249(5) . ?
O3 Eu1 2.407(4) 3_575 ?
O4 C7 1.258(10) . ?
O5 C7 1.239(11) . ?
N1 C6 1.319(10) . ?
N1 C2 1.337(10) . ?
N2 C5 1.322(12) . ?
N2 C3 1.333(11) . ?
C1 C2 1.523(10) . ?
C2 C3 1.401(9) . ?
C3 C4 1.521(10) . ?
C4 O3 1.249(5) 4_575 ?
C5 C6 1.402(9) . ?
C5 H5A 0.9300 . ?
C6 C7 1.527(10) . ?
O6 H6A 0.8500 . ?
O6 H6B 0.8500 . ?
O7 H7A 0.8499 . ?
O7 H7B 0.8500 . ?
O8 H8A 0.8499 . ?
O8 H8B 0.8501 . ?
O9 H9A 0.8500 . ?
O9 H9B 0.8499 . ?

loop_
_geom_torsion_atom_site_label_1
_geom_torsion_atom_site_label_2
_geom_torsion_atom_site_label_3
_geom_torsion_atom_site_label_4
_geom_torsion
_geom_torsion_site_symmetry_1
_geom_torsion_site_symmetry_2
_geom_torsion_site_symmetry_3
_geom_torsion_site_symmetry_4
_geom_torsion_publ_flag
O3 Eu1 O1 C1 71.14(10) 2_545 . . . ?
O3 Eu1 O1 C1 -71.14(10) 3_575 . . . ?
O4 Eu1 O1 C1 0.0 . . . . ?
O6 Eu1 O1 C1 120.9(2) . . . . ?
O6 Eu1 O1 C1 -120.9(2) 4_575 . . . ?
O7 Eu1 O1 C1 -144.15(12) 4_575 . . . ?
O7 Eu1 O1 C1 144.15(12) . . . . ?
N1 Eu1 O1 C1 0.0 . . . . ?
O1 Eu1 O4 C7 0.000(2) . . . . ?
O3 Eu1 O4 C7 -74.28(9) 2_545 . . . ?
O3 Eu1 O4 C7 74.28(9) 3_575 . . . ?
O6 Eu1 O4 C7 -146.42(11) . . . . ?
O6 Eu1 O4 C7 146.42(11) 4_575 . . . ?
O7 Eu1 O4 C7 113.5(2) 4_575 . . . ?
O7 Eu1 O4 C7 -113.5(2) . . . . ?
N1 Eu1 O4 C7 0.000(2) . . . . ?
O1 Eu1 N1 C6 180.0 . . . . ?
O3 Eu1 N1 C6 86.27(12) 2_545 . . . ?
O3 Eu1 N1 C6 -86.27(12) 3_575 . . . ?
O4 Eu1 N1 C6 0.0 . . . . ?
O6 Eu1 N1 C6 44.54(17) . . . . ?
O6 Eu1 N1 C6 -44.54(17) 4_575 . . . ?
O7 Eu1 N1 C6 -136.39(16) 4_575 . . . ?
O7 Eu1 N1 C6 136.39(16) . . . . ?
O1 Eu1 N1 C2 0.0 . . . . ?
O3 Eu1 N1 C2 -93.73(12) 2_545 . . . ?
O3 Eu1 N1 C2 93.73(12) 3_575 . . . ?
O4 Eu1 N1 C2 180.0 . . . . ?
O6 Eu1 N1 C2 -135.46(17) . . . . ?
O6 Eu1 N1 C2 135.46(17) 4_575 . . . ?
O7 Eu1 N1 C2 43.61(16) 4_575 . . . ?
O7 Eu1 N1 C2 -43.61(16) . . . . ?
Eu1 O1 C1 O2 180.0 . . . . ?
Eu1 O1 C1 C2 0.0 . . . . ?
C6 N1 C2 C3 0.0 . . . . ?
Eu1 N1 C2 C3 180.0 . . . . ?
C6 N1 C2 C1 180.0 . . . . ?
Eu1 N1 C2 C1 0.0 . . . . ?
O2 C1 C2 N1 180.0 . . . . ?
O1 C1 C2 N1 0.0 . . . . ?
O2 C1 C2 C3 0.0 . . . . ?
O1 C1 C2 C3 180.0 . . . . ?
C5 N2 C3 C2 0.0 . . . . ?
C5 N2 C3 C4 180.0 . . . . ?
N1 C2 C3 N2 0.0 . . . . ?
C1 C2 C3 N2 180.0 . . . . ?
N1 C2 C3 C4 180.0 . . . . ?
C1 C2 C3 C4 0.0 . . . . ?
Eu1 O3 C4 O3 136.1(6) 3_575 . . 4_575 ?
Eu1 O3 C4 C3 -43.4(12) 3_575 . . . ?
N2 C3 C4 O3 89.8(6) . . . . ?
C2 C3 C4 O3 -90.2(6) . . . . ?
N2 C3 C4 O3 -89.8(6) . . . 4_575 ?
C2 C3 C4 O3 90.2(6) . . . 4_575 ?
C3 N2 C5 C6 0.0 . . . . ?
C2 N1 C6 C5 0.000(1) . . . . ?
Eu1 N1 C6 C5 180.0 . . . . ?
C2 N1 C6 C7 180.000(1) . . . . ?
Eu1 N1 C6 C7 0.000(1) . . . . ?
N2 C5 C6 N1 0.0 . . . . ?
N2 C5 C6 C7 180.000(2) . . . . ?
Eu1 O4 C7 O5 180.000(2) . . . . ?
Eu1 O4 C7 C6 0.000(2) . . . . ?
N1 C6 C7 O5 180.000(1) . . . . ?
C5 C6 C7 O5 0.000(2) . . . . ?
N1 C6 C7 O4 0.000(1) . . . . ?
C5 C6 C7 O4 180.000(1) . . . . ?
